data_1515690
loop_
_publ_author_name
'Murahashi, Tetsuro'
'Usui, Kentaro'
'Inoue, Ryou'
'Ogoshi, Sensuke'
'Kurosawa, Hideo'

_publ_section_title
;
 Metallocenoids of platinum: Syntheses and structures of triangular
 triplatinum sandwich complexes of cycloheptatrienyl
;
_journal_issue 1
_journal_name_full 'Chemical Science'
_journal_page_first 117
_journal_paper_doi 10.1039/c0sc00269k
_journal_volume 2
_journal_year 2011
_chemical_formula_moiety 'C49 H43 B F4 P2 Pt '
_chemical_formula_sum 'C49 H43 B F4 P2 Pt'
_chemical_formula_weight 975.72
_space_group_IT_number 14
_symmetry_cell_setting monoclinic
_symmetry_Int_Tables_number 14
_symmetry_space_group_name_Hall '-P 2yab'
_symmetry_space_group_name_H-M 'P 1 21/a 1'
_audit_creation_date 'Tue Mar 9 23:35:18 2010'
_audit_creation_method 'by teXsan'
_cell_angle_alpha 90
_cell_angle_beta 99.419(3)
_cell_angle_gamma 90
_cell_formula_units_Z 4
_cell_length_a 13.742(1)
_cell_length_b 20.974(2)
_cell_length_c 14.377(2)
_cell_measurement_reflns_used 15382
_cell_measurement_temperature 173.2
_cell_measurement_theta_max 27.5
_cell_measurement_theta_min 3.0
_cell_volume 4087.9(8)
_computing_cell_refinement PROCESS-AUTO
_computing_data_collection PROCESS-AUTO
_computing_data_reduction 'teXsan Ver. 1.11'
_computing_publication_material 'teXsan Ver. 1.11'
_computing_structure_refinement SHELXL97
_computing_structure_solution 'DIRDIF94 (PATTY)'
_diffrn_detector_area_resol_mean 10.00
_diffrn_measurement_device_type 'Rigaku RAXIS-RAPID Imaging Plate'
_diffrn_measurement_method \w
_diffrn_radiation_type 'Mo K\a'
_diffrn_radiation_wavelength 0.7107
_diffrn_reflns_av_R_equivalents 0.089
_diffrn_reflns_limit_h_max 17
_diffrn_reflns_limit_h_min -17
_diffrn_reflns_limit_k_max 27
_diffrn_reflns_limit_k_min -26
_diffrn_reflns_limit_l_max 18
_diffrn_reflns_limit_l_min -18
_diffrn_reflns_number 40033
_diffrn_reflns_theta_max 27.49
_exptl_absorpt_coefficient_mu 3.550
_exptl_absorpt_correction_type none
_exptl_crystal_colour orange
_exptl_crystal_density_diffrn 1.585
_exptl_crystal_density_method 'not measured'
_exptl_crystal_description block
_exptl_crystal_size_max 0.400
_exptl_crystal_size_mid 0.200
_exptl_crystal_size_min 0.200
_refine_diff_density_max 2.43
_refine_diff_density_min -1.73
_refine_ls_extinction_coef 0.0000
_refine_ls_extinction_expression Fc^*^=kFc[1+0.001xFc^2^\l^3^/sin(2\q)]^-1/4^
_refine_ls_extinction_method SHELXL
_refine_ls_goodness_of_fit_ref 1.288
_refine_ls_hydrogen_treatment noref
_refine_ls_number_parameters 455
_refine_ls_number_reflns 6062
_refine_ls_R_factor_gt 0.0767
_refine_ls_shift/su_max 11.0350
_refine_ls_structure_factor_coef Fsqd
_refine_ls_weighting_details 'w = 1/[\s^2^(Fo^2^) + (0.1000P)^2^+0.0000P] where P=(Fo^2^+2Fc^2^)/3'
_refine_ls_weighting_scheme calc
_refine_ls_wR_factor_ref 0.2191
_reflns_number_gt 6062
_reflns_number_total 9335
_reflns_threshold_expression >2.0sigma(I)
_cod_data_source_file c0sc00269k.txt
_cod_data_source_block usui2
_cod_original_cell_volume 4088.2(8)
_cod_original_formula_sum 'C49 H43 B F4 P2 Pt '
_cod_database_code 1515690

loop_
_symmetry_equiv_pos_as_xyz
x,y,z
1/2-x,1/2+y,-z
-x,-y,-z
1/2+x,1/2-y,z

loop_
_atom_site_label
_atom_site_type_symbol
_atom_site_fract_x
_atom_site_fract_y
_atom_site_fract_z
_atom_site_U_iso_or_equiv
_atom_site_adp_type
_atom_site_occupancy
_atom_site_calc_flag
_atom_site_refinement_flags
Pt(1) Pt 0.23623(2) 0.04284(2) 0.33151(2) 0.0548(2) Uani 1.00 d .
P(1) P 0.3250(2) 0.0695(1) 0.2162(2) 0.0539(6) Uani 1.00 d .
P(2) P 0.0749(2) 0.0665(1) 0.2695(2) 0.0463(5) Uani 1.00 d .
F(1) F 0.610(4) 0.209(2) 0.646(3) 0.3926(3) Uiso 0.50 d P
F(2) F 0.6732(9) 0.2351(5) 0.6609(8) 0.06988(4) Uiso 0.50 d P
F(3) F 0.733(2) 0.1394(9) 0.708(1) 0.13159(8) Uiso 0.50 d P
F(4) F 0.778(2) 0.151(1) 0.641(2) 0.13907(9) Uiso 0.50 d P
F(5) F 0.765(2) 0.189(1) 0.589(2) 0.1780(1) Uiso 0.50 d P
F(6) F 0.614(1) 0.1491(8) 0.567(1) 0.10159(6) Uiso 0.50 d P
F(7) F 0.689(3) 0.171(2) 0.529(3) 0.2545(2) Uiso 0.50 d P
F(8) F 0.373(2) -0.114(1) 0.337(2) 0.2272(1) Uiso 0.50 d P
C(1) C 0.3674(7) 0.0193(7) 0.4396(7) 0.081(3) Uani 1.00 d .
C(2) C 0.2815(7) -0.0114(7) 0.4574(7) 0.074(3) Uani 1.00 d .
C(3) C 0.1961(7) 0.0233(6) 0.4730(7) 0.065(3) Uani 1.00 d .
C(4) C 0.1953(8) 0.0806(7) 0.5284(8) 0.084(4) Uani 1.00 d .
C(5) C 0.272(1) 0.1209(8) 0.5545(9) 0.112(5) Uani 1.00 d .
C(6) C 0.371(1) 0.1189(7) 0.5329(9) 0.095(4) Uani 1.00 d .
C(7) C 0.4099(9) 0.0796(8) 0.4810(8) 0.089(4) Uani 1.00 d .
C(8) C 0.0249(7) 0.1173(5) 0.3509(6) 0.058(2) Uani 1.00 d .
C(9) C 0.0714(8) 0.1756(6) 0.3753(8) 0.077(3) Uani 1.00 d .
C(10) C 0.038(1) 0.2166(6) 0.4378(9) 0.092(4) Uani 1.00 d .
C(11) C -0.042(1) 0.1970(7) 0.4829(9) 0.103(4) Uani 1.00 d .
C(12) C -0.0891(9) 0.1411(6) 0.4571(8) 0.072(3) Uani 1.00 d .
C(13) C -0.0573(7) 0.1013(5) 0.3935(7) 0.061(3) Uani 1.00 d .
C(14) C 0.0416(6) 0.1044(4) 0.1567(6) 0.049(2) Uani 1.00 d .
C(15) C 0.0046(8) 0.1666(5) 0.1443(8) 0.064(3) Uani 1.00 d .
C(16) C -0.0216(8) 0.1923(5) 0.0535(9) 0.072(3) Uani 1.00 d .
C(17) C -0.0090(8) 0.1593(6) -0.0235(8) 0.068(3) Uani 1.00 d .
C(18) C 0.0258(7) 0.0978(5) -0.0144(6) 0.057(2) Uani 1.00 d .
C(19) C 0.0520(6) 0.0707(5) 0.0744(7) 0.048(2) Uani 1.00 d .
C(20) C -0.0015(6) -0.0052(4) 0.2568(6) 0.045(2) Uani 1.00 d .
C(21) C -0.0996(7) -0.0034(5) 0.2194(6) 0.052(2) Uani 1.00 d .
C(22) C -0.1573(7) -0.0587(6) 0.2130(7) 0.064(3) Uani 1.00 d .
C(23) C -0.1163(8) -0.1147(6) 0.2438(7) 0.068(3) Uani 1.00 d .
C(24) C -0.0152(8) -0.1190(5) 0.2810(7) 0.064(3) Uani 1.00 d .
C(25) C 0.0414(7) -0.0645(5) 0.2868(6) 0.057(2) Uani 1.00 d .
C(26) C 0.3136(6) 0.0179(4) 0.1128(6) 0.042(2) Uani 1.00 d .
C(27) C 0.2550(7) -0.0343(4) 0.1039(7) 0.050(2) Uani 1.00 d .
C(28) C 0.2506(8) -0.0716(5) 0.0214(8) 0.067(3) Uani 1.00 d .
C(29) C 0.3036(9) -0.0563(6) -0.0460(9) 0.077(3) Uani 1.00 d .
C(30) C 0.3647(8) -0.0043(6) -0.0364(7) 0.072(3) Uani 1.00 d .
C(31) C 0.3706(7) 0.0335(5) 0.0430(6) 0.052(2) Uani 1.00 d .
C(33) C 0.498(2) -0.008(1) 0.266(1) 0.05236(7) Uiso 0.50 d P
C(34) C 0.602(1) -0.0142(10) 0.292(1) 0.03840(5) Uiso 0.50 d P
C(35) C 0.661(2) 0.0489(10) 0.316(1) 0.05230(6) Uiso 0.50 d P
C(36) C 0.6360(10) 0.0990(8) 0.3113(9) 0.08845(5) Uiso 1.00 d .
C(37) C 0.525(1) 0.1122(8) 0.281(1) 0.03311(4) Uiso 0.50 d P
C(38) C 0.503(2) 0.023(1) 0.264(1) 0.04767(6) Uiso 0.50 d P
C(40) C 0.605(2) 0.143(1) 0.302(2) 0.08160(9) Uiso 0.50 d P
C(41) C 0.499(2) 0.145(1) 0.261(2) 0.06594(7) Uiso 0.50 d P
C(42) C 0.305(1) 0.1465(7) 0.193(1) 0.02953(4) Uiso 0.50 d P
C(43) C 0.317(1) 0.1921(8) 0.266(1) 0.04075(5) Uiso 0.50 d P
C(44) C 0.295(1) 0.2550(10) 0.247(1) 0.05642(6) Uiso 0.50 d P
C(45) C 0.254(1) 0.2706(8) 0.169(1) 0.10957(6) Uiso 1.00 d .
C(46) C 0.242(2) 0.230(1) 0.082(2) 0.06191(7) Uiso 0.50 d P
C(47) C 0.264(1) 0.1683(8) 0.101(2) 0.03609(5) Uiso 0.50 d P
C(48) C 0.280(1) 0.154(1) 0.151(2) 0.04832(6) Uiso 0.50 d P
C(49) C 0.275(2) 0.206(2) 0.220(2) 0.1017(1) Uiso 0.50 d P
C(51) C 0.223(3) 0.269(2) 0.097(3) 0.1418(2) Uiso 0.50 d P
C(52) C 0.212(2) 0.227(2) 0.014(2) 0.1107(1) Uiso 0.50 d P
C(53) C 0.253(2) 0.159(1) 0.058(2) 0.07213(9) Uiso 0.50 d P
C(54) C 0.493(1) 0.2038(9) 0.760(1) 0.13589(8) Uiso 1.00 d .
C(55) C 0.536(1) 0.1729(10) 0.825(1) 0.14364(8) Uiso 1.00 d .
C(56) C 0.506(1) 0.1479(7) 0.903(1) 0.08331(5) Uiso 1.00 d .
C(57) C 0.8958(8) 0.2759(5) 0.7561(8) 0.06505(3) Uiso 1.00 d .
C(58) C 0.855(1) 0.2921(8) 0.816(1) 0.11656(6) Uiso 1.00 d .
C(59) C 0.903(2) 0.335(1) 0.887(2) 0.1811(1) Uiso 1.00 d .
C(60) C 0.464(1) 0.0571(9) 0.259(1) 0.02709(4) Uiso 0.50 d P
C(61) C 0.615(2) 0.023(1) 0.298(2) 0.06799(7) Uiso 0.50 d P
C(62) C 0.452(1) 0.084(1) 0.244(1) 0.04471(6) Uiso 0.50 d P
B(4) B 0.312(1) -0.1707(7) 0.368(1) 0.11091(4) Uiso 1.00 d .
H(1) H 0.1294 0.1875 0.3491 0.0882 Uiso 1.00 calc .
H(2) H 0.0701 0.2567 0.4561 0.1098 Uiso 1.00 calc .
H(3) H -0.0644 0.2266 0.5265 0.1038 Uiso 1.00 calc .
H(4) H -0.1441 0.1308 0.4883 0.0872 Uiso 1.00 calc .
H(5) H -0.0926 0.0610 0.3769 0.0740 Uiso 1.00 calc .
H(6) H -0.0052 0.1909 0.1984 0.0778 Uiso 1.00 calc .
H(7) H -0.0483 0.2344 0.0507 0.0897 Uiso 1.00 calc .
H(8) H -0.0272 0.1778 -0.0859 0.0824 Uiso 1.00 calc .
H(9) H 0.0350 0.0754 -0.0691 0.0679 Uiso 1.00 calc .
H(10) H 0.0778 0.0284 0.0800 0.0612 Uiso 1.00 calc .
H(11) H -0.1307 0.0364 0.1968 0.0681 Uiso 1.00 calc .
H(12) H -0.2259 -0.0582 0.1884 0.0747 Uiso 1.00 calc .
H(13) H -0.1576 -0.1521 0.2390 0.0791 Uiso 1.00 calc .
H(14) H 0.0141 -0.1606 0.3002 0.0825 Uiso 1.00 calc .
H(15) H 0.1100 -0.0660 0.3124 0.0651 Uiso 1.00 calc .
H(16) H 0.2167 -0.0452 0.1517 0.0585 Uiso 1.00 calc .
H(17) H 0.2097 -0.1086 0.0148 0.0788 Uiso 1.00 calc .
H(18) H 0.2973 -0.0813 -0.1022 0.0929 Uiso 1.00 calc .
H(19) H 0.4034 0.0071 -0.0833 0.0816 Uiso 1.00 calc .
H(20) H 0.4135 0.0697 0.0511 0.0605 Uiso 1.00 calc .
H(21) H 0.1320 0.0929 0.5472 0.0943 Uiso 1.00 calc .
H(22) H 0.2527 0.1585 0.5923 0.1322 Uiso 1.00 calc .
H(23) H 0.4124 0.1532 0.5590 0.1186 Uiso 1.00 calc .
H(24) H 0.4754 0.0868 0.4681 0.1091 Uiso 1.00 calc .
H(25) H 0.4012 -0.0028 0.3928 0.0891 Uiso 1.00 calc .
H(26) H 0.2822 -0.0579 0.4609 0.0913 Uiso 1.00 calc .
H(27) H 0.1337 0.0070 0.4424 0.0776 Uiso 1.00 calc .

loop_
_atom_site_aniso_label
_atom_site_aniso_U_11
_atom_site_aniso_U_22
_atom_site_aniso_U_33
_atom_site_aniso_U_12
_atom_site_aniso_U_13
_atom_site_aniso_U_23
Pt(1) 0.0317(2) 0.0906(4) 0.0437(2) -0.0129(2) 0.0106(2) -0.0220(2)
P(1) 0.034(1) 0.077(2) 0.054(1) -0.014(1) 0.017(1) -0.027(1)
P(2) 0.035(1) 0.062(1) 0.044(1) -0.009(1) 0.0132(10) -0.013(1)
C(1) 0.040(5) 0.15(1) 0.047(6) -0.004(7) -0.002(5) -0.008(7)
C(2) 0.040(5) 0.141(10) 0.043(5) 0.004(6) 0.015(4) -0.013(6)
C(3) 0.042(5) 0.108(8) 0.043(5) -0.009(6) 0.002(4) -0.009(5)
C(4) 0.055(6) 0.15(1) 0.047(6) 0.019(7) 0.001(5) -0.033(7)
C(5) 0.12(1) 0.16(1) 0.055(7) 0.00(1) 0.011(7) -0.052(8)
C(6) 0.081(9) 0.13(1) 0.072(8) -0.033(8) 0.006(7) -0.034(8)
C(7) 0.059(7) 0.15(1) 0.053(7) -0.036(8) -0.002(6) -0.024(8)
C(8) 0.046(5) 0.085(7) 0.048(5) -0.009(5) 0.020(4) -0.020(5)
C(9) 0.071(7) 0.091(8) 0.077(7) -0.020(6) 0.034(6) -0.040(6)
C(10) 0.11(1) 0.097(9) 0.082(8) -0.019(8) 0.036(8) -0.044(7)
C(11) 0.15(1) 0.098(10) 0.072(8) 0.053(9) 0.056(8) -0.007(7)
C(12) 0.091(8) 0.071(8) 0.068(7) 0.014(6) 0.050(6) -0.003(6)
C(13) 0.050(5) 0.084(7) 0.052(5) 0.004(5) 0.016(4) 0.002(5)
C(14) 0.041(4) 0.052(5) 0.060(5) 0.002(4) 0.027(4) -0.010(4)
C(15) 0.064(6) 0.065(7) 0.070(7) 0.004(5) 0.029(5) -0.013(5)
C(16) 0.066(7) 0.066(7) 0.092(9) 0.020(6) 0.035(6) 0.004(6)
C(17) 0.068(7) 0.077(8) 0.062(7) 0.013(6) 0.017(5) 0.021(6)
C(18) 0.059(6) 0.072(6) 0.043(5) 0.000(5) 0.017(4) 0.003(5)
C(19) 0.034(4) 0.049(5) 0.064(6) 0.001(4) 0.020(4) -0.010(5)
C(20) 0.034(4) 0.064(6) 0.037(4) -0.010(4) 0.008(3) -0.001(4)
C(21) 0.044(5) 0.070(6) 0.042(5) -0.007(5) 0.007(4) -0.009(4)
C(22) 0.039(5) 0.105(9) 0.049(5) -0.020(6) 0.009(4) -0.011(5)
C(23) 0.062(6) 0.091(8) 0.054(6) -0.032(6) 0.022(5) -0.009(6)
C(24) 0.075(7) 0.072(7) 0.045(5) -0.016(6) 0.011(5) -0.004(5)
C(25) 0.047(5) 0.082(7) 0.040(5) -0.021(5) 0.002(4) -0.008(5)
C(26) 0.037(4) 0.048(5) 0.038(4) 0.006(4) -0.001(3) -0.006(4)
C(27) 0.035(4) 0.055(6) 0.062(6) 0.004(4) 0.015(4) 0.003(4)
C(28) 0.060(6) 0.054(6) 0.087(8) -0.017(5) 0.014(6) -0.033(6)
C(29) 0.061(7) 0.098(9) 0.073(8) -0.013(6) 0.013(6) -0.041(7)
C(30) 0.059(6) 0.112(9) 0.045(5) 0.003(6) 0.005(5) -0.018(6)
C(31) 0.046(5) 0.072(7) 0.037(5) -0.001(4) 0.008(4) -0.005(4)

loop_
_atom_type_symbol
_atom_type_description
_atom_type_scat_dispersion_real
_atom_type_scat_dispersion_imag
_atom_type_scat_source
C C 0.003 0.002
;International Tables for Crystallography
(1992, Vol. C, Tables 4.2.6.8 and 6.1.1.4)
;
H H 0.000 0.000
;International Tables for Crystallography
(1992, Vol. C, Table 6.1.1.4)
;
P P 0.102 0.094
;International Tables for Crystallography
(1992, Vol. C, Tables 4.2.6.8 and 6.1.1.4)
;
B B 0.001 0.001
;International Tables for Crystallography
(1992, Vol. C, Tables 4.2.6.8 and 6.1.1.4)
;
F F 0.017 0.010
;International Tables for Crystallography
(1992, Vol. C, Tables 4.2.6.8 and 6.1.1.4)
;
Pt Pt -1.703 8.390
;International Tables for Crystallography
(1992, Vol. C, Tables 4.2.6.8 and 6.1.1.4)
;

loop_
_geom_angle_atom_site_label_1
_geom_angle_atom_site_label_2
_geom_angle_atom_site_label_3
_geom_angle
_geom_angle_site_symmetry_1
_geom_angle_site_symmetry_3
_geom_angle_publ_flag
P(1) Pt(1) P(2) 105.15(8) . . yes
P(1) Pt(1) C(1) 95.3(3) . . yes
P(1) Pt(1) C(2) 128.9(3) . . yes
P(1) Pt(1) C(3) 161.5(2) . . yes
P(2) Pt(1) C(1) 158.8(3) . . yes
P(2) Pt(1) C(2) 124.7(3) . . yes
P(2) Pt(1) C(3) 91.5(3) . . yes
C(1) Pt(1) C(2) 37.4(4) . . yes
C(1) Pt(1) C(3) 67.5(4) . . yes
C(2) Pt(1) C(3) 38.1(4) . . yes
Pt(1) P(1) C(26) 117.5(3) . . yes
Pt(1) P(1) C(42) 106.9(6) . . yes
Pt(1) P(1) C(48) 112.9(7) . . yes
Pt(1) P(1) C(60) 110.8(5) . . yes
Pt(1) P(1) C(62) 120.5(6) . . yes
C(26) P(1) C(42) 115.2(6) . . yes
C(26) P(1) C(48) 99.3(8) . . yes
C(26) P(1) C(60) 97.4(6) . . yes
C(26) P(1) C(62) 103.7(7) . . yes
C(42) P(1) C(48) 16.7(8) . . yes
C(42) P(1) C(60) 108.6(8) . . yes
C(42) P(1) C(62) 90.3(9) . . yes
C(48) P(1) C(60) 117.9(8) . . yes
C(48) P(1) C(62) 99.5(9) . . yes
C(60) P(1) C(62) 18.5(9) . . yes
Pt(1) P(2) C(8) 108.7(3) . . yes
Pt(1) P(2) C(14) 122.0(3) . . yes
Pt(1) P(2) C(20) 111.3(3) . . yes
C(8) P(2) C(14) 104.9(4) . . yes
C(8) P(2) C(20) 106.2(4) . . yes
C(14) P(2) C(20) 102.5(4) . . yes
F(2) F(1) F(6) 114(4) . . yes
F(2) F(1) B(4) 71(3) . 3_656 yes
F(6) F(1) B(4) 50(1) . 3_656 yes
F(1) F(2) B(4) 66(3) . 3_656 yes
F(4) F(3) F(8) 106(2) . 3_656 yes
F(4) F(3) B(4) 59(1) . 3_656 yes
F(8) F(3) B(4) 63(1) 3_656 3_656 yes
F(3) F(4) F(5) 128(2) . . yes
F(3) F(4) B(4) 62(1) . 3_656 yes
F(5) F(4) B(4) 69(2) . 3_656 yes
F(4) F(5) F(7) 105(2) . . yes
F(4) F(5) B(4) 62(2) . 3_656 yes
F(7) F(5) B(4) 67(2) . 3_656 yes
F(1) F(6) F(7) 96(2) . . yes
F(1) F(6) F(8) 76(2) . 3_656 yes
F(1) F(6) B(4) 52(1) . 3_656 yes
F(7) F(6) F(8) 122(2) . 3_656 yes
F(7) F(6) B(4) 67(1) . 3_656 yes
F(8) F(6) B(4) 64(1) 3_656 3_656 yes
F(5) F(7) F(6) 115(3) . . yes
F(5) F(7) B(4) 58(2) . 3_656 yes
F(6) F(7) B(4) 56(1) . 3_656 yes
F(3) F(8) F(6) 100(2) 3_656 3_656 yes
F(3) F(8) B(4) 50(1) 3_656 . yes
F(6) F(8) B(4) 51(1) 3_656 . yes
Pt(1) C(1) C(2) 67.7(5) . . yes
Pt(1) C(1) C(7) 108.2(9) . . yes
C(2) C(1) C(7) 127(1) . . yes
Pt(1) C(2) C(1) 74.9(7) . . yes
Pt(1) C(2) C(3) 74.3(6) . . yes
C(1) C(2) C(3) 122(1) . . yes
Pt(1) C(3) C(2) 67.6(6) . . yes
Pt(1) C(3) C(4) 112.1(8) . . yes
C(2) C(3) C(4) 126.2(9) . . yes
C(3) C(4) C(5) 126(1) . . yes
C(4) C(5) C(6) 129(1) . . yes
C(5) C(6) C(7) 130(1) . . yes
C(1) C(7) C(6) 127(1) . . yes
P(2) C(8) C(9) 118.3(8) . . yes
P(2) C(8) C(13) 124.0(8) . . yes
C(9) C(8) C(13) 117.7(10) . . yes
C(8) C(9) C(10) 121(1) . . yes
C(9) C(10) C(11) 118(1) . . yes
C(10) C(11) C(12) 119(1) . . yes
C(11) C(12) C(13) 121(1) . . yes
C(8) C(13) C(12) 120(1) . . yes
P(2) C(14) C(15) 124.0(7) . . yes
P(2) C(14) C(19) 119.5(7) . . yes
C(15) C(14) C(19) 116.5(8) . . yes
C(14) C(15) C(16) 120.5(10) . . yes
C(15) C(16) C(17) 121(1) . . yes
C(16) C(17) C(18) 119(1) . . yes
C(17) C(18) C(19) 120.3(9) . . yes
C(14) C(19) C(18) 121.5(9) . . yes
P(2) C(20) C(21) 122.0(7) . . yes
P(2) C(20) C(25) 119.4(6) . . yes
C(21) C(20) C(25) 118.6(8) . . yes
C(20) C(21) C(22) 121.0(9) . . yes
C(21) C(22) C(23) 119.9(9) . . yes
C(22) C(23) C(24) 121(1) . . yes
C(23) C(24) C(25) 118.8(10) . . yes
C(20) C(25) C(24) 120.6(8) . . yes
P(1) C(26) C(27) 121.8(7) . . yes
P(1) C(26) C(31) 117.3(6) . . yes
C(27) C(26) C(31) 120.9(8) . . yes
C(26) C(27) C(28) 118.1(9) . . yes
C(27) C(28) C(29) 121.3(10) . . yes
C(28) C(29) C(30) 120(1) . . yes
C(29) C(30) C(31) 119(1) . . yes
C(26) C(31) C(30) 119.4(9) . . yes
C(34) C(33) C(38) 89(2) . . yes
C(34) C(33) C(60) 113(1) . . yes
C(34) C(33) C(61) 27(1) . . yes
C(38) C(33) C(60) 25(2) . . yes
C(38) C(33) C(61) 62(2) . . yes
C(60) C(33) C(61) 86(1) . . yes
C(33) C(34) C(35) 116(1) . . yes
C(33) C(34) C(38) 24(1) . . yes
C(33) C(34) C(61) 97(2) . . yes
C(35) C(34) C(38) 91(1) . . yes
C(35) C(34) C(61) 18(2) . . yes
C(38) C(34) C(61) 73(2) . . yes
C(34) C(35) C(36) 130(1) . . yes
C(34) C(35) C(61) 17(2) . . yes
C(36) C(35) C(61) 112(2) . . yes
C(35) C(36) C(37) 118(1) . . yes
C(35) C(36) C(40) 173(2) . . yes
C(35) C(36) C(61) 28(1) . . yes
C(37) C(36) C(40) 55(1) . . yes
C(37) C(36) C(61) 89(1) . . yes
C(40) C(36) C(61) 144(2) . . yes
C(36) C(37) C(40) 40(1) . . yes
C(36) C(37) C(41) 128(2) . . yes
C(36) C(37) C(60) 115(1) . . yes
C(36) C(37) C(62) 138(1) . . yes
C(40) C(37) C(41) 88(2) . . yes
C(40) C(37) C(60) 156(1) . . yes
C(40) C(37) C(62) 168(2) . . yes
C(41) C(37) C(60) 113(2) . . yes
C(41) C(37) C(62) 88(2) . . yes
C(60) C(37) C(62) 25(1) . . yes
C(33) C(38) C(34) 66(2) . . yes
C(33) C(38) C(60) 136(3) . . yes
C(33) C(38) C(61) 95(2) . . yes
C(33) C(38) C(62) 145(3) . . yes
C(34) C(38) C(60) 155(2) . . yes
C(34) C(38) C(61) 30(1) . . yes
C(34) C(38) C(62) 148(2) . . yes
C(60) C(38) C(61) 125(2) . . yes
C(60) C(38) C(62) 11(1) . . yes
C(61) C(38) C(62) 118(2) . . yes
C(36) C(40) C(37) 84(2) . . yes
C(36) C(40) C(41) 116(2) . . yes
C(37) C(40) C(41) 33(1) . . yes
C(37) C(41) C(40) 58(1) . . yes
C(37) C(41) C(62) 57(1) . . yes
C(40) C(41) C(62) 114(1) . . yes
P(1) C(42) C(43) 121(1) . . yes
P(1) C(42) C(47) 121(1) . . yes
P(1) C(42) C(48) 117(2) . . yes
P(1) C(42) C(49) 149(1) . . yes
C(43) C(42) C(47) 117(1) . . yes
C(43) C(42) C(48) 119(2) . . yes
C(43) C(42) C(49) 35(1) . . yes
C(47) C(42) C(48) 7(2) . . yes
C(47) C(42) C(49) 83(1) . . yes
C(48) C(42) C(49) 84(2) . . yes
C(42) C(43) C(44) 120(1) . . yes
C(42) C(43) C(48) 18.5(9) . . yes
C(42) C(43) C(49) 71(2) . . yes
C(44) C(43) C(48) 102(1) . . yes
C(44) C(43) C(49) 53(2) . . yes
C(48) C(43) C(49) 53(2) . . yes
C(43) C(44) C(45) 119(1) . . yes
C(43) C(44) C(49) 38(1) . . yes
C(45) C(44) C(49) 82(2) . . yes
C(44) C(45) C(46) 125(1) . . yes
C(44) C(45) C(49) 45(1) . . yes
C(44) C(45) C(51) 162(3) . . yes
C(46) C(45) C(49) 83(1) . . yes
C(46) C(45) C(51) 36(2) . . yes
C(49) C(45) C(51) 117(2) . . yes
C(45) C(46) C(47) 112(1) . . yes
C(45) C(46) C(51) 44(2) . . yes
C(45) C(46) C(52) 145(2) . . yes
C(45) C(46) C(53) 137(1) . . yes
C(47) C(46) C(51) 153(3) . . yes
C(47) C(46) C(52) 100(2) . . yes
C(47) C(46) C(53) 24(1) . . yes
C(51) C(46) C(52) 101(3) . . yes
C(51) C(46) C(53) 168(3) . . yes
C(52) C(46) C(53) 76(2) . . yes
C(42) C(47) C(46) 122(1) . . yes
C(42) C(47) C(48) 6(1) . . yes
C(42) C(47) C(52) 155(1) . . yes
C(42) C(47) C(53) 142(3) . . yes
C(46) C(47) C(48) 125(2) . . yes
C(46) C(47) C(52) 32(1) . . yes
C(46) C(47) C(53) 95(3) . . yes
C(48) C(47) C(52) 156(2) . . yes
C(48) C(47) C(53) 139(3) . . yes
C(52) C(47) C(53) 62(2) . . yes
P(1) C(48) C(42) 45(1) . . yes
P(1) C(48) C(43) 86(1) . . yes
P(1) C(48) C(47) 140(2) . . yes
P(1) C(48) C(49) 111(1) . . yes
P(1) C(48) C(53) 122(1) . . yes
C(42) C(48) C(43) 41(2) . . yes
C(42) C(48) C(47) 165(3) . . yes
C(42) C(48) C(49) 68(2) . . yes
C(42) C(48) C(53) 162(3) . . yes
C(43) C(48) C(47) 132(2) . . yes
C(43) C(48) C(49) 27(1) . . yes
C(43) C(48) C(53) 150(1) . . yes
C(47) C(48) C(49) 107(2) . . yes
C(47) C(48) C(53) 18(1) . . yes
C(49) C(48) C(53) 125(2) . . yes
C(42) C(49) C(43) 72(2) . . yes
C(42) C(49) C(44) 148(2) . . yes
C(42) C(49) C(45) 134(2) . . yes
C(42) C(49) C(48) 26(1) . . yes
C(43) C(49) C(44) 87(2) . . yes
C(43) C(49) C(45) 136(3) . . yes
C(43) C(49) C(48) 99(3) . . yes
C(44) C(49) C(45) 51(1) . . yes
C(44) C(49) C(48) 150(3) . . yes
C(45) C(49) C(48) 110(2) . . yes
C(45) C(51) C(46) 99(4) . . yes
C(45) C(51) C(52) 140(4) . . yes
C(46) C(51) C(52) 41(2) . . yes
C(46) C(52) C(47) 46(2) . . yes
C(46) C(52) C(51) 37(2) . . yes
C(46) C(52) C(53) 67(2) . . yes
C(47) C(52) C(51) 83(2) . . yes
C(47) C(52) C(53) 20(1) . . yes
C(51) C(52) C(53) 103(2) . . yes
C(46) C(53) C(47) 60(2) . . yes
C(46) C(53) C(48) 82(1) . . yes
C(46) C(53) C(52) 36(1) . . yes
C(47) C(53) C(48) 22(2) . . yes
C(47) C(53) C(52) 96(3) . . yes
C(48) C(53) C(52) 118(2) . . yes
C(55) C(54) C(57) 122(2) . 4_455 yes
C(54) C(55) C(56) 131(2) . . yes
C(55) C(56) C(59) 101(1) . 4_455 yes
C(54) C(57) C(58) 116(1) 4_555 . yes
C(57) C(58) C(59) 119(1) . . yes
C(56) C(59) C(58) 125(2) 4_555 . yes
P(1) C(60) C(33) 116(1) . . yes
P(1) C(60) C(37) 118(1) . . yes
P(1) C(60) C(38) 133(2) . . yes
P(1) C(60) C(62) 64(2) . . yes
C(33) C(60) C(37) 125(1) . . yes
C(33) C(60) C(38) 18(1) . . yes
C(33) C(60) C(62) 162(2) . . yes
C(37) C(60) C(38) 108(2) . . yes
C(37) C(60) C(62) 56(2) . . yes
C(38) C(60) C(62) 152(3) . . yes
C(33) C(61) C(34) 54(2) . . yes
C(33) C(61) C(35) 161(3) . . yes
C(33) C(61) C(36) 122(1) . . yes
C(33) C(61) C(38) 21(1) . . yes
C(34) C(61) C(35) 143(3) . . yes
C(34) C(61) C(36) 177(3) . . yes
C(34) C(61) C(38) 76(2) . . yes
C(35) C(61) C(36) 39(2) . . yes
C(35) C(61) C(38) 139(3) . . yes
C(36) C(61) C(38) 100(1) . . yes
P(1) C(62) C(37) 155(1) . . yes
P(1) C(62) C(38) 108(1) . . yes
P(1) C(62) C(41) 126(1) . . yes
P(1) C(62) C(60) 96(2) . . yes
C(37) C(62) C(38) 90(1) . . yes
C(37) C(62) C(41) 34(1) . . yes
C(37) C(62) C(60) 98(2) . . yes
C(38) C(62) C(41) 124(1) . . yes
C(38) C(62) C(60) 16(2) . . yes
C(41) C(62) C(60) 132(2) . . yes
F(1) B(4) F(2) 42(2) 3_656 3_656 yes
F(1) B(4) F(3) 115(2) 3_656 3_656 yes
F(1) B(4) F(4) 158(2) 3_656 3_656 yes
F(1) B(4) F(5) 124(2) 3_656 3_656 yes
F(1) B(4) F(6) 77(2) 3_656 3_656 yes
F(1) B(4) F(7) 105(2) 3_656 3_656 yes
F(1) B(4) F(8) 86(2) 3_656 . yes
F(2) B(4) F(3) 107(1) 3_656 3_656 yes
F(2) B(4) F(4) 117(1) 3_656 3_656 yes
F(2) B(4) F(5) 91(1) 3_656 3_656 yes
F(2) B(4) F(6) 112(1) 3_656 3_656 yes
F(2) B(4) F(7) 107(1) 3_656 3_656 yes
F(2) B(4) F(8) 122(1) 3_656 . yes
F(3) B(4) F(4) 57(1) 3_656 3_656 yes
F(3) B(4) F(5) 103(1) 3_656 3_656 yes
F(3) B(4) F(6) 126(1) 3_656 3_656 yes
F(3) B(4) F(7) 138(2) 3_656 3_656 yes
F(3) B(4) F(8) 65(1) 3_656 . yes
F(4) B(4) F(5) 48(1) 3_656 3_656 yes
F(4) B(4) F(6) 124(1) 3_656 3_656 yes
F(4) B(4) F(7) 85(2) 3_656 3_656 yes
F(4) B(4) F(8) 106(1) 3_656 . yes
F(5) B(4) F(6) 109(1) 3_656 3_656 yes
F(5) B(4) F(7) 53(2) 3_656 3_656 yes
F(5) B(4) F(8) 146(2) 3_656 . yes
F(6) B(4) F(7) 55(1) 3_656 3_656 yes
F(6) B(4) F(8) 63(1) 3_656 . yes
F(7) B(4) F(8) 112(2) 3_656 . yes

loop_
_geom_bond_atom_site_label_1
_geom_bond_atom_site_label_2
_geom_bond_distance
_geom_bond_site_symmetry_2
_geom_bond_publ_flag
Pt(1) P(1) 2.283(3) . yes
Pt(1) P(2) 2.305(2) . yes
Pt(1) C(1) 2.235(10) . yes
Pt(1) C(2) 2.14(1) . yes
Pt(1) C(3) 2.23(1) . yes
P(1) C(26) 1.827(9) . yes
P(1) C(42) 1.66(1) . yes
P(1) C(48) 2.06(2) . yes
P(1) C(60) 1.93(2) . yes
P(1) C(62) 1.76(2) . yes
P(2) C(8) 1.80(1) . yes
P(2) C(14) 1.797(9) . yes
P(2) C(20) 1.825(9) . yes
F(1) F(2) 1.02(5) . yes
F(1) F(6) 1.71(5) . yes
F(1) B(4) 1.39(6) 3_656 yes
F(2) B(4) 1.44(2) 3_656 yes
F(3) F(4) 1.26(4) . yes
F(3) F(8) 1.58(4) 3_656 yes
F(3) B(4) 1.34(2) 3_656 yes
F(4) F(5) 1.09(4) . yes
F(4) B(4) 1.29(3) 3_656 yes
F(5) F(7) 1.29(5) . yes
F(5) B(4) 1.37(4) 3_656 yes
F(6) F(7) 1.33(5) . yes
F(6) F(8) 1.55(3) 3_656 yes
F(6) B(4) 1.35(2) 3_656 yes
F(7) B(4) 1.49(4) 3_656 yes
F(8) B(4) 1.56(4) . yes
C(1) C(2) 1.40(2) . yes
C(1) C(7) 1.48(2) . yes
C(2) C(3) 1.43(2) . yes
C(3) C(4) 1.44(2) . yes
C(4) C(5) 1.36(2) . yes
C(5) C(6) 1.44(2) . yes
C(6) C(7) 1.29(2) . yes
C(8) C(9) 1.40(2) . yes
C(8) C(13) 1.41(1) . yes
C(9) C(10) 1.37(2) . yes
C(10) C(11) 1.43(2) . yes
C(11) C(12) 1.36(2) . yes
C(12) C(13) 1.36(2) . yes
C(14) C(15) 1.40(1) . yes
C(14) C(19) 1.40(1) . yes
C(15) C(16) 1.40(2) . yes
C(16) C(17) 1.34(2) . yes
C(17) C(18) 1.38(2) . yes
C(18) C(19) 1.39(1) . yes
C(20) C(21) 1.37(1) . yes
C(20) C(25) 1.41(1) . yes
C(21) C(22) 1.40(2) . yes
C(22) C(23) 1.35(2) . yes
C(23) C(24) 1.41(1) . yes
C(24) C(25) 1.38(1) . yes
C(26) C(27) 1.35(1) . yes
C(26) C(31) 1.41(1) . yes
C(27) C(28) 1.41(2) . yes
C(28) C(29) 1.34(2) . yes
C(29) C(30) 1.37(2) . yes
C(30) C(31) 1.38(1) . yes
C(33) C(34) 1.43(3) . yes
C(33) C(38) 0.65(4) . yes
C(33) C(60) 1.43(3) . yes
C(33) C(61) 1.73(3) . yes
C(34) C(35) 1.56(3) . yes
C(34) C(38) 1.56(3) . yes
C(34) C(61) 0.81(3) . yes
C(35) C(36) 1.10(3) . yes
C(35) C(61) 0.84(3) . yes
C(36) C(37) 1.54(2) . yes
C(36) C(40) 1.01(3) . yes
C(36) C(61) 1.62(3) . yes
C(37) C(40) 1.27(3) . yes
C(37) C(41) 0.81(3) . yes
C(37) C(60) 1.43(2) . yes
C(37) C(62) 1.21(2) . yes
C(38) C(60) 0.89(3) . yes
C(38) C(61) 1.54(3) . yes
C(38) C(62) 1.46(3) . yes
C(40) C(41) 1.49(3) . yes
C(41) C(62) 1.44(3) . yes
C(42) C(43) 1.41(2) . yes
C(42) C(47) 1.43(3) . yes
C(42) C(48) 0.67(3) . yes
C(42) C(49) 1.39(4) . yes
C(43) C(44) 1.37(3) . yes
C(43) C(48) 1.83(3) . yes
C(43) C(49) 0.86(3) . yes
C(44) C(45) 1.21(2) . yes
C(44) C(49) 1.11(4) . yes
C(45) C(46) 1.51(3) . yes
C(45) C(49) 1.54(4) . yes
C(45) C(51) 1.06(5) . yes
C(46) C(47) 1.34(3) . yes
C(46) C(51) 0.91(5) . yes
C(46) C(52) 1.00(4) . yes
C(46) C(53) 1.53(4) . yes
C(47) C(48) 0.77(3) . yes
C(47) C(52) 1.81(4) . yes
C(47) C(53) 0.64(4) . yes
C(48) C(49) 1.49(4) . yes
C(48) C(53) 1.33(4) . yes
C(51) C(52) 1.48(6) . yes
C(52) C(53) 1.62(4) . yes
C(54) C(55) 1.21(3) . yes
C(54) C(57) 1.39(2) 4_455 yes
C(55) C(56) 1.36(3) . yes
C(56) C(59) 1.44(3) 4_455 yes
C(57) C(58) 1.16(2) . yes
C(58) C(59) 1.44(3) . yes
C(60) C(62) 0.62(3) . yes

loop_
_geom_contact_atom_site_label_1
_geom_contact_atom_site_label_2
_geom_contact_distance
_geom_contact_site_symmetry_2
F(1) C(10) 3.37(5) 4_555
F(1) C(11) 3.47(5) 4_555
F(2) C(23) 3.57(2) 2_556
F(2) C(10) 3.58(2) 4_555
F(4) C(12) 3.45(3) 1_655
F(5) C(12) 3.14(3) 1_655
F(5) C(11) 3.27(4) 1_655
F(6) C(10) 3.44(2) 4_555
F(7) C(10) 3.26(4) 4_555
F(7) C(12) 3.43(5) 1_655
C(40) C(45) 3.52(3) 4_555
C(40) C(44) 3.55(3) 4_555
C(53) C(59) 3.46(4) 4_454

loop_
_geom_torsion_atom_site_label_1
_geom_torsion_atom_site_label_2
_geom_torsion_atom_site_label_3
_geom_torsion_atom_site_label_4
_geom_torsion
_geom_torsion_site_symmetry_2
_geom_torsion_site_symmetry_3
_geom_torsion_site_symmetry_4
_geom_torsion_publ_flag
Pt(1) P(1) C(26) C(27) 0.1(8) . . . yes
Pt(1) P(1) C(26) C(31) -178.3(6) . . . yes
Pt(1) P(1) C(42) C(43) 51(1) . . . yes
Pt(1) P(1) C(42) C(47) -121(1) . . . yes
Pt(1) P(1) C(42) C(48) -113(2) . . . yes
Pt(1) P(1) C(42) C(49) 19(3) . . . yes
Pt(1) P(1) C(48) C(42) 71(2) . . . yes
Pt(1) P(1) C(48) C(43) 62.1(9) . . . yes
Pt(1) P(1) C(48) C(47) -126(3) . . . yes
Pt(1) P(1) C(48) C(49) 50(1) . . . yes
Pt(1) P(1) C(48) C(53) -124(1) . . . yes
Pt(1) P(1) C(60) C(33) 73(1) . . . yes
Pt(1) P(1) C(60) C(37) -106(1) . . . yes
Pt(1) P(1) C(60) C(38) 80(2) . . . yes
Pt(1) P(1) C(60) C(62) -125(2) . . . yes
Pt(1) P(1) C(62) C(37) -64(4) . . . yes
Pt(1) P(1) C(62) C(38) 73(1) . . . yes
Pt(1) P(1) C(62) C(41) -95(1) . . . yes
Pt(1) P(1) C(62) C(60) 62(2) . . . yes
Pt(1) P(2) C(8) C(9) 58.7(8) . . . yes
Pt(1) P(2) C(8) C(13) -119.7(7) . . . yes
Pt(1) P(2) C(14) C(15) -111.6(8) . . . yes
Pt(1) P(2) C(14) C(19) 68.7(8) . . . yes
Pt(1) P(2) C(20) C(21) -178.4(7) . . . yes
Pt(1) P(2) C(20) C(25) 1.9(8) . . . yes
Pt(1) C(1) C(2) C(3) -60.0(8) . . . yes
Pt(1) C(1) C(7) C(6) 67(1) . . . yes
Pt(1) C(2) C(1) C(7) 96(1) . . . yes
Pt(1) C(2) C(3) C(4) -101(1) . . . yes
Pt(1) C(3) C(2) C(1) 60.3(8) . . . yes
Pt(1) C(3) C(4) C(5) -58(1) . . . yes
P(1) Pt(1) P(2) C(8) -126.9(4) . . . yes
P(1) Pt(1) P(2) C(14) -4.7(4) . . . yes
P(1) Pt(1) P(2) C(20) 116.5(3) . . . yes
P(1) Pt(1) C(1) C(2) -156.5(7) . . . yes
P(1) Pt(1) C(1) C(7) 79.7(8) . . . yes
P(1) Pt(1) C(2) C(1) 30.7(9) . . . yes
P(1) Pt(1) C(2) C(3) 161.0(5) . . . yes
P(1) Pt(1) C(3) C(2) -52(1) . . . yes
P(1) Pt(1) C(3) C(4) 68(1) . . . yes
P(1) C(26) C(27) C(28) -180.0(7) . . . yes
P(1) C(26) C(31) C(30) 179.8(7) . . . yes
P(1) C(42) C(43) C(44) -176(1) . . . yes
P(1) C(42) C(43) C(48) -164(3) . . . yes
P(1) C(42) C(43) C(49) -153(2) . . . yes
P(1) C(42) C(47) C(46) 176(1) . . . yes
P(1) C(42) C(47) C(48) 60(16) . . . yes
P(1) C(42) C(47) C(52) 172(3) . . . yes
P(1) C(42) C(47) C(53) -10(5) . . . yes
P(1) C(42) C(48) C(43) 165(3) . . . yes
P(1) C(42) C(48) C(47) -122(16) . . . yes
P(1) C(42) C(48) C(49) 158(2) . . . yes
P(1) C(42) C(48) C(53) -52(11) . . . yes
P(1) C(42) C(49) C(43) 50(4) . . . yes
P(1) C(42) C(49) C(44) 103(6) . . . yes
P(1) C(42) C(49) C(45) -171(1) . . . yes
P(1) C(42) C(49) C(48) -139(4) . . . yes
P(1) C(48) C(42) C(43) -165(3) . . . yes
P(1) C(48) C(42) C(47) 122(16) . . . yes
P(1) C(48) C(42) C(49) -158(2) . . . yes
P(1) C(48) C(43) C(42) 10(2) . . . yes
P(1) C(48) C(43) C(44) -179(1) . . . yes
P(1) C(48) C(43) C(49) -155(3) . . . yes
P(1) C(48) C(47) C(42) -108(18) . . . yes
P(1) C(48) C(47) C(46) -177(2) . . . yes
P(1) C(48) C(47) C(52) 168(4) . . . yes
P(1) C(48) C(47) C(53) 7(8) . . . yes
P(1) C(48) C(49) C(42) 16(1) . . . yes
P(1) C(48) C(49) C(43) 26(3) . . . yes
P(1) C(48) C(49) C(44) 126(5) . . . yes
P(1) C(48) C(49) C(45) 172(1) . . . yes
P(1) C(48) C(53) C(46) -177(1) . . . yes
P(1) C(48) C(53) C(47) -174(6) . . . yes
P(1) C(48) C(53) C(52) 176(1) . . . yes
P(1) C(60) C(33) C(34) 175(1) . . . yes
P(1) C(60) C(33) C(38) 164(5) . . . yes
P(1) C(60) C(33) C(61) 177(1) . . . yes
P(1) C(60) C(37) C(36) -178(1) . . . yes
P(1) C(60) C(37) C(40) -171(4) . . . yes
P(1) C(60) C(37) C(41) -14(2) . . . yes
P(1) C(60) C(37) C(62) -20(2) . . . yes
P(1) C(60) C(38) C(33) -19(6) . . . yes
P(1) C(60) C(38) C(34) -175(3) . . . yes
P(1) C(60) C(38) C(61) 178(1) . . . yes
P(1) C(60) C(38) C(62) 121(7) . . . yes
P(1) C(60) C(62) C(37) 160(2) . . . yes
P(1) C(60) C(62) C(38) -136(6) . . . yes
P(1) C(60) C(62) C(41) 156(4) . . . yes
P(1) C(62) C(37) C(36) 157(2) . . . yes
P(1) C(62) C(37) C(40) -122(9) . . . yes
P(1) C(62) C(37) C(41) -47(4) . . . yes
P(1) C(62) C(37) C(60) 126(5) . . . yes
P(1) C(62) C(38) C(33) 2(5) . . . yes
P(1) C(62) C(38) C(34) 179(2) . . . yes
P(1) C(62) C(38) C(60) -45(6) . . . yes
P(1) C(62) C(38) C(61) -175(1) . . . yes
P(1) C(62) C(41) C(37) 157(2) . . . yes
P(1) C(62) C(41) C(40) 168(1) . . . yes
P(1) C(62) C(60) C(33) 96(9) . . . yes
P(1) C(62) C(60) C(37) -160(2) . . . yes
P(1) C(62) C(60) C(38) 136(6) . . . yes
P(2) Pt(1) P(1) C(26) -72.6(3) . . . yes
P(2) Pt(1) P(1) C(42) 58.6(5) . . . yes
P(2) Pt(1) P(1) C(48) 42.1(7) . . . yes
P(2) Pt(1) P(1) C(60) 176.8(6) . . . yes
P(2) Pt(1) P(1) C(62) 159.4(9) . . . yes
P(2) Pt(1) C(1) C(2) 38(1) . . . yes
P(2) Pt(1) C(1) C(7) -85(1) . . . yes
P(2) Pt(1) C(2) C(1) -164.1(6) . . . yes
P(2) Pt(1) C(2) C(3) -33.8(8) . . . yes
P(2) Pt(1) C(3) C(2) 152.8(6) . . . yes
P(2) Pt(1) C(3) C(4) -85.7(7) . . . yes
P(2) C(8) C(9) C(10) -179.2(9) . . . yes
P(2) C(8) C(13) C(12) 177.6(8) . . . yes
P(2) C(14) C(15) C(16) -178.7(8) . . . yes
P(2) C(14) C(19) C(18) 179.0(7) . . . yes
P(2) C(20) C(21) C(22) -178.1(7) . . . yes
P(2) C(20) C(25) C(24) 177.8(7) . . . yes
F(1) F(2) B(4) F(3) -109(3) . 3_656 . yes
F(1) F(2) B(4) F(4) -171(3) . 3_656 . yes
F(1) F(2) B(4) F(5) 145(3) . 3_656 . yes
F(1) F(2) B(4) F(6) 34(3) . 3_656 . yes
F(1) F(2) B(4) F(7) 93(3) . 3_656 . yes
F(1) F(2) B(4) F(8) -38(3) . 3_656 3_656 yes
F(1) F(6) F(7) F(5) 48(3) . . . yes
F(1) F(6) F(7) B(4) 44(1) . . 3_656 yes
F(1) F(6) F(8) F(3) -68(2) . 3_656 . yes
F(1) F(6) F(8) B(4) -54(2) . 3_656 3_656 yes
F(1) F(6) B(4) F(2) -22(2) . 3_656 . yes
F(1) F(6) B(4) F(3) 112(3) . 3_656 . yes
F(1) F(6) B(4) F(4) -174(3) . 3_656 . yes
F(1) F(6) B(4) F(5) -122(2) . 3_656 . yes
F(1) F(6) B(4) F(7) -119(2) . 3_656 . yes
F(1) F(6) B(4) F(8) 92(2) . 3_656 3_656 yes
F(1) B(4) F(3) F(4) -156(2) 3_656 . . yes
F(1) B(4) F(3) F(8) 73(2) 3_656 . 3_656 yes
F(1) B(4) F(4) F(3) 78(7) 3_656 . . yes
F(1) B(4) F(4) F(5) -80(7) 3_656 . . yes
F(1) B(4) F(5) F(4) 153(3) 3_656 . . yes
F(1) B(4) F(5) F(7) -83(3) 3_656 . . yes
F(1) B(4) F(6) F(7) 119(2) 3_656 . . yes
F(1) B(4) F(6) F(8) -92(2) 3_656 . 3_656 yes
F(1) B(4) F(7) F(5) 122(2) 3_656 . . yes
F(1) B(4) F(7) F(6) -62(2) 3_656 . . yes
F(1) B(4) F(8) F(3) -120(2) 3_656 3_656 . yes
F(1) B(4) F(8) F(6) 77(2) 3_656 3_656 . yes
F(2) F(1) F(6) F(7) -20(4) . . . yes
F(2) F(1) F(6) F(8) 101(3) . . 3_656 yes
F(2) F(1) F(6) B(4) 33(2) . . 3_656 yes
F(2) F(1) B(4) F(3) 87(2) . 3_656 . yes
F(2) F(1) B(4) F(4) 20(8) . 3_656 . yes
F(2) F(1) B(4) F(5) -42(3) . 3_656 . yes
F(2) F(1) B(4) F(6) -147(2) . 3_656 . yes
F(2) F(1) B(4) F(7) -99(2) . 3_656 . yes
F(2) F(1) B(4) F(8) 148(2) . 3_656 3_656 yes
F(2) B(4) F(1) F(6) 147(2) 3_656 . . yes
F(2) B(4) F(3) F(4) -111(1) 3_656 . . yes
F(2) B(4) F(3) F(8) 117(1) 3_656 . 3_656 yes
F(2) B(4) F(4) F(3) 93(1) 3_656 . . yes
F(2) B(4) F(4) F(5) -64(2) 3_656 . . yes
F(2) B(4) F(5) F(4) 126(2) 3_656 . . yes
F(2) B(4) F(5) F(7) -111(2) 3_656 . . yes
F(2) B(4) F(6) F(7) 96(2) 3_656 . . yes
F(2) B(4) F(6) F(8) -115(1) 3_656 . 3_656 yes
F(2) B(4) F(7) F(5) 78(2) 3_656 . . yes
F(2) B(4) F(7) F(6) -106(1) 3_656 . . yes
F(2) B(4) F(8) F(3) -95(1) 3_656 3_656 . yes
F(2) B(4) F(8) F(6) 101(1) 3_656 3_656 . yes
F(3) F(4) F(5) F(7) -78(4) . . . yes
F(3) F(4) F(5) B(4) -24(2) . . 3_656 yes
F(3) F(4) B(4) F(5) 158(2) . 3_656 . yes
F(3) F(4) B(4) F(6) -115(2) . 3_656 . yes
F(3) F(4) B(4) F(7) -158(2) . 3_656 . yes
F(3) F(4) B(4) F(8) -46(1) . 3_656 3_656 yes
F(3) F(8) F(6) F(7) 21(3) 3_656 . . yes
F(3) F(8) F(6) B(4) -13(1) 3_656 . 3_656 yes
F(3) F(8) B(4) F(4) 41(1) 3_656 3_656 . yes
F(3) F(8) B(4) F(5) 76(3) 3_656 3_656 . yes
F(3) F(8) B(4) F(6) 162(1) 3_656 3_656 . yes
F(3) F(8) B(4) F(7) 134(2) 3_656 3_656 . yes
F(3) B(4) F(1) F(6) -125(1) 3_656 . . yes
F(3) B(4) F(4) F(5) -158(2) 3_656 . . yes
F(3) B(4) F(5) F(4) 18(2) 3_656 . . yes
F(3) B(4) F(5) F(7) 140(2) 3_656 . . yes
F(3) B(4) F(6) F(7) -127(2) 3_656 . . yes
F(3) B(4) F(6) F(8) 20(2) 3_656 . 3_656 yes
F(3) B(4) F(7) F(5) -66(3) 3_656 . . yes
F(3) B(4) F(7) F(6) 109(2) 3_656 . . yes
F(3) B(4) F(8) F(6) -162(1) 3_656 3_656 . yes
F(4) F(3) F(8) F(6) -29(2) . 3_656 . yes
F(4) F(3) F(8) B(4) -43(1) . 3_656 3_656 yes
F(4) F(3) B(4) F(5) -16(1) . 3_656 . yes
F(4) F(3) B(4) F(6) 110(2) . 3_656 . yes
F(4) F(3) B(4) F(7) 33(3) . 3_656 . yes
F(4) F(3) B(4) F(8) 130(2) . 3_656 3_656 yes
F(4) F(5) F(7) F(6) 46(4) . . . yes
F(4) F(5) F(7) B(4) 50(2) . . 3_656 yes
F(4) F(5) B(4) F(6) -118(2) . 3_656 . yes
F(4) F(5) B(4) F(7) -122(2) . 3_656 . yes
F(4) F(5) B(4) F(8) -47(3) . 3_656 3_656 yes
F(4) B(4) F(1) F(6) 168(6) 3_656 . . yes
F(4) B(4) F(3) F(8) -130(2) 3_656 . 3_656 yes
F(4) B(4) F(5) F(7) 122(2) 3_656 . . yes
F(4) B(4) F(6) F(7) -55(2) 3_656 . . yes
F(4) B(4) F(6) F(8) 92(2) 3_656 . 3_656 yes
F(4) B(4) F(7) F(5) -39(2) 3_656 . . yes
F(4) B(4) F(7) F(6) 136(1) 3_656 . . yes
F(4) B(4) F(8) F(6) -120(1) 3_656 3_656 . yes
F(5) F(4) F(3) F(8) 71(3) . . 3_656 yes
F(5) F(4) F(3) B(4) 25(2) . . 3_656 yes
F(5) F(4) B(4) F(6) 86(2) . 3_656 . yes
F(5) F(4) B(4) F(7) 42(2) . 3_656 . yes
F(5) F(4) B(4) F(8) 155(2) . 3_656 3_656 yes
F(5) F(7) F(6) F(8) -30(4) . . 3_656 yes
F(5) F(7) F(6) B(4) 4(2) . . 3_656 yes
F(5) F(7) B(4) F(6) -175(2) . 3_656 . yes
F(5) F(7) B(4) F(8) -144(2) . 3_656 3_656 yes
F(5) B(4) F(1) F(6) 104(2) 3_656 . . yes
F(5) B(4) F(3) F(8) -146(2) 3_656 . 3_656 yes
F(5) B(4) F(6) F(7) -3(2) 3_656 . . yes
F(5) B(4) F(6) F(8) 144(2) 3_656 . 3_656 yes
F(5) B(4) F(7) F(6) 175(2) 3_656 . . yes
F(5) B(4) F(8) F(6) -85(3) 3_656 3_656 . yes
F(6) F(1) F(2) B(4) -26(2) . . 3_656 yes
F(6) F(1) B(4) F(7) 48(2) . 3_656 . yes
F(6) F(1) B(4) F(8) -63(1) . 3_656 3_656 yes
F(6) F(7) F(5) B(4) -3(2) . . 3_656 yes
F(6) F(7) B(4) F(8) 30(2) . 3_656 3_656 yes
F(6) F(8) F(3) B(4) 13(1) 3_656 . 3_656 yes
F(6) F(8) B(4) F(7) -28(2) 3_656 3_656 . yes
F(6) B(4) F(3) F(8) -19(2) 3_656 . 3_656 yes
F(6) B(4) F(5) F(7) 3(2) 3_656 . . yes
F(7) F(5) F(4) B(4) -53(2) . . 3_656 yes
F(7) F(5) B(4) F(8) 75(3) . 3_656 3_656 yes
F(7) F(6) F(1) B(4) -54(2) . . 3_656 yes
F(7) F(6) F(8) B(4) 35(2) . 3_656 3_656 yes
F(7) F(6) B(4) F(8) -148(2) . 3_656 3_656 yes
F(7) B(4) F(3) F(8) -97(3) 3_656 . 3_656 yes
F(7) B(4) F(6) F(8) 148(2) 3_656 . 3_656 yes
F(8) F(3) F(4) B(4) -45(1) 3_656 3_656 . yes
F(8) F(6) F(1) B(4) -67(1) 3_656 3_656 . yes
F(8) F(6) F(7) B(4) 34(2) 3_656 3_656 . yes
C(1) Pt(1) P(1) C(26) 113.0(5) . . . yes
C(1) Pt(1) P(1) C(42) -115.8(6) . . . yes
C(1) Pt(1) P(1) C(48) -132.4(7) . . . yes
C(1) Pt(1) P(1) C(60) 2.3(7) . . . yes
C(1) Pt(1) P(1) C(62) -15.1(9) . . . yes
C(1) Pt(1) P(2) C(8) 37(1) . . . yes
C(1) Pt(1) P(2) C(14) 159(1) . . . yes
C(1) Pt(1) P(2) C(20) -78(1) . . . yes
C(1) Pt(1) C(2) C(3) 130(1) . . . yes
C(1) Pt(1) C(3) C(2) -30.0(7) . . . yes
C(1) Pt(1) C(3) C(4) 91.5(8) . . . yes
C(1) C(2) Pt(1) C(3) -130(1) . . . yes
C(1) C(2) C(3) C(4) -41(1) . . . yes
C(1) C(7) C(6) C(5) -9(2) . . . yes
C(2) Pt(1) P(1) C(26) 94.8(5) . . . yes
C(2) Pt(1) P(1) C(42) -134.0(7) . . . yes
C(2) Pt(1) P(1) C(48) -150.5(8) . . . yes
C(2) Pt(1) P(1) C(60) -15.8(8) . . . yes
C(2) Pt(1) P(1) C(62) -33.2(10) . . . yes
C(2) Pt(1) P(2) C(8) 65.1(6) . . . yes
C(2) Pt(1) P(2) C(14) -172.8(5) . . . yes
C(2) Pt(1) P(2) C(20) -51.6(5) . . . yes
C(2) Pt(1) C(1) C(7) -123(1) . . . yes
C(2) Pt(1) C(3) C(4) 121.5(10) . . . yes
C(2) C(1) Pt(1) C(3) 30.6(7) . . . yes
C(2) C(1) C(7) C(6) -8(2) . . . yes
C(2) C(3) C(4) C(5) 18(1) . . . yes
C(3) Pt(1) P(1) C(26) 133(1) . . . yes
C(3) Pt(1) P(1) C(42) -94(1) . . . yes
C(3) Pt(1) P(1) C(48) -111(1) . . . yes
C(3) Pt(1) P(1) C(60) 23(1) . . . yes
C(3) Pt(1) P(1) C(62) 5(1) . . . yes
C(3) Pt(1) P(2) C(8) 45.0(5) . . . yes
C(3) Pt(1) P(2) C(14) 167.2(5) . . . yes
C(3) Pt(1) P(2) C(20) -71.6(4) . . . yes
C(3) Pt(1) C(1) C(7) -93.3(8) . . . yes
C(3) C(2) C(1) C(7) 36(1) . . . yes
C(3) C(4) C(5) C(6) 1(2) . . . yes
C(4) C(5) C(6) C(7) 2(2) . . . yes
C(8) P(2) C(14) C(15) 12.3(9) . . . yes
C(8) P(2) C(14) C(19) -167.3(7) . . . yes
C(8) P(2) C(20) C(21) 63.4(8) . . . yes
C(8) P(2) C(20) C(25) -116.3(8) . . . yes
C(8) C(9) C(10) C(11) 3(1) . . . yes
C(8) C(13) C(12) C(11) -1(1) . . . yes
C(9) C(8) P(2) C(14) -73.4(8) . . . yes
C(9) C(8) P(2) C(20) 178.5(7) . . . yes
C(9) C(8) C(13) C(12) 0(1) . . . yes
C(9) C(10) C(11) C(12) -5(1) . . . yes
C(10) C(9) C(8) C(13) 0(1) . . . yes
C(10) C(11) C(12) C(13) 4(1) . . . yes
C(13) C(8) P(2) C(14) 108.2(8) . . . yes
C(13) C(8) P(2) C(20) 0.1(9) . . . yes
C(14) P(2) C(20) C(21) -46.4(8) . . . yes
C(14) P(2) C(20) C(25) 133.9(7) . . . yes
C(14) C(15) C(16) C(17) -2(1) . . . yes
C(14) C(19) C(18) C(17) 1(1) . . . yes
C(15) C(14) P(2) C(20) 123.1(8) . . . yes
C(15) C(14) C(19) C(18) 0(1) . . . yes
C(15) C(16) C(17) C(18) 3(1) . . . yes
C(16) C(15) C(14) C(19) 1(1) . . . yes
C(16) C(17) C(18) C(19) -2(1) . . . yes
C(19) C(14) P(2) C(20) -56.6(8) . . . yes
C(20) C(21) C(22) C(23) 0(1) . . . yes
C(20) C(25) C(24) C(23) 0(1) . . . yes
C(21) C(20) C(25) C(24) -1(1) . . . yes
C(21) C(22) C(23) C(24) -1(1) . . . yes
C(22) C(21) C(20) C(25) 1(1) . . . yes
C(22) C(23) C(24) C(25) 1(1) . . . yes
C(26) P(1) C(42) C(43) -176(1) . . . yes
C(26) P(1) C(42) C(47) 11(1) . . . yes
C(26) P(1) C(42) C(48) 18(3) . . . yes
C(26) P(1) C(42) C(49) 152(3) . . . yes
C(26) P(1) C(48) C(42) -163(2) . . . yes
C(26) P(1) C(48) C(43) -172.7(8) . . . yes
C(26) P(1) C(48) C(47) -1(3) . . . yes
C(26) P(1) C(48) C(49) 175(1) . . . yes
C(26) P(1) C(48) C(53) 0(2) . . . yes
C(26) P(1) C(60) C(33) -49(1) . . . yes
C(26) P(1) C(60) C(37) 130(1) . . . yes
C(26) P(1) C(60) C(38) -42(2) . . . yes
C(26) P(1) C(60) C(62) 111(2) . . . yes
C(26) P(1) C(62) C(37) 161(4) . . . yes
C(26) P(1) C(62) C(38) -60(1) . . . yes
C(26) P(1) C(62) C(41) 129(1) . . . yes
C(26) P(1) C(62) C(60) -71(2) . . . yes
C(26) C(27) C(28) C(29) 0(1) . . . yes
C(26) C(31) C(30) C(29) 0(1) . . . yes
C(27) C(26) P(1) C(42) -127.2(9) . . . yes
C(27) C(26) P(1) C(48) -121.9(9) . . . yes
C(27) C(26) P(1) C(60) 118.1(9) . . . yes
C(27) C(26) P(1) C(62) 135.8(10) . . . yes
C(27) C(26) C(31) C(30) 1(1) . . . yes
C(27) C(28) C(29) C(30) 0(1) . . . yes
C(28) C(27) C(26) C(31) -1(1) . . . yes
C(28) C(29) C(30) C(31) -1(1) . . . yes
C(31) C(26) P(1) C(42) 54.4(9) . . . yes
C(31) C(26) P(1) C(48) 59.8(9) . . . yes
C(31) C(26) P(1) C(60) -60.2(9) . . . yes
C(31) C(26) P(1) C(62) -42.5(10) . . . yes
C(33) C(34) C(35) C(36) -5(3) . . . yes
C(33) C(34) C(35) C(61) -7(6) . . . yes
C(33) C(34) C(38) C(60) 161(7) . . . yes
C(33) C(34) C(38) C(61) 172(3) . . . yes
C(33) C(34) C(38) C(62) -178(5) . . . yes
C(33) C(34) C(61) C(35) 173(5) . . . yes
C(33) C(34) C(61) C(36) 15(55) . . . yes
C(33) C(34) C(61) C(38) -3(1) . . . yes
C(33) C(38) C(34) C(35) -171(2) . . . yes
C(33) C(38) C(34) C(61) -172(3) . . . yes
C(33) C(38) C(60) C(37) 166(4) . . . yes
C(33) C(38) C(60) C(62) -141(6) . . . yes
C(33) C(38) C(61) C(34) 7(3) . . . yes
C(33) C(38) C(61) C(35) -169(4) . . . yes
C(33) C(38) C(61) C(36) -172(2) . . . yes
C(33) C(38) C(62) C(37) 166(5) . . . yes
C(33) C(38) C(62) C(41) 172(5) . . . yes
C(33) C(38) C(62) C(60) 47(8) . . . yes
C(33) C(60) P(1) C(42) -169(1) . . . yes
C(33) C(60) P(1) C(48) -154(1) . . . yes
C(33) C(60) P(1) C(62) -160(3) . . . yes
C(33) C(60) C(37) C(36) 1(2) . . . yes
C(33) C(60) C(37) C(40) 7(5) . . . yes
C(33) C(60) C(37) C(41) 165(2) . . . yes
C(33) C(60) C(37) C(62) 159(3) . . . yes
C(33) C(60) C(38) C(34) -155(9) . . . yes
C(33) C(60) C(38) C(61) -161(6) . . . yes
C(33) C(60) C(38) C(62) 141(6) . . . yes
C(33) C(60) C(62) C(37) -103(9) . . . yes
C(33) C(60) C(62) C(38) -40(7) . . . yes
C(33) C(60) C(62) C(41) -107(9) . . . yes
C(33) C(61) C(34) C(35) -173(5) . . . yes
C(33) C(61) C(34) C(38) 3(1) . . . yes
C(33) C(61) C(35) C(34) 162(14) . . . yes
C(33) C(61) C(35) C(36) -15(10) . . . yes
C(33) C(61) C(36) C(35) 174(3) . . . yes
C(33) C(61) C(36) C(37) -2(1) . . . yes
C(33) C(61) C(36) C(40) -9(4) . . . yes
C(33) C(61) C(38) C(34) -7(3) . . . yes
C(33) C(61) C(38) C(60) 167(4) . . . yes
C(33) C(61) C(38) C(62) 178(3) . . . yes
C(34) C(33) C(38) C(60) -169(4) . . . yes
C(34) C(33) C(38) C(61) -3(1) . . . yes
C(34) C(33) C(38) C(62) 178(4) . . . yes
C(34) C(33) C(60) C(37) -3(2) . . . yes
C(34) C(33) C(60) C(38) 11(4) . . . yes
C(34) C(33) C(60) C(62) 87(9) . . . yes
C(34) C(33) C(61) C(35) -167(10) . . . yes
C(34) C(33) C(61) C(36) -179(3) . . . yes
C(34) C(33) C(61) C(38) 171(3) . . . yes
C(34) C(35) C(36) C(37) 3(3) . . . yes
C(34) C(35) C(36) C(40) -16(22) . . . yes
C(34) C(35) C(36) C(61) 0(2) . . . yes
C(34) C(35) C(61) C(36) 178(5) . . . yes
C(34) C(35) C(61) C(38) 174(9) . . . yes
C(34) C(38) C(33) C(60) 169(4) . . . yes
C(34) C(38) C(33) C(61) 3(1) . . . yes
C(34) C(38) C(60) C(37) 11(6) . . . yes
C(34) C(38) C(60) C(62) 62(9) . . . yes
C(34) C(38) C(61) C(35) -176(5) . . . yes
C(34) C(38) C(61) C(36) -179(2) . . . yes
C(34) C(38) C(62) C(37) -16(3) . . . yes
C(34) C(38) C(62) C(41) -10(4) . . . yes
C(34) C(38) C(62) C(60) -134(7) . . . yes
C(34) C(61) C(33) C(38) -171(3) . . . yes
C(34) C(61) C(33) C(60) -177(2) . . . yes
C(34) C(61) C(35) C(36) -178(5) . . . yes
C(34) C(61) C(36) C(35) 158(56) . . . yes
C(34) C(61) C(36) C(37) -17(55) . . . yes
C(34) C(61) C(36) C(40) -24(56) . . . yes
C(34) C(61) C(38) C(60) 174(3) . . . yes
C(34) C(61) C(38) C(62) -174(2) . . . yes
C(35) C(34) C(33) C(38) 9(3) . . . yes
C(35) C(34) C(33) C(60) 4(2) . . . yes
C(35) C(34) C(33) C(61) 2(1) . . . yes
C(35) C(34) C(38) C(60) -9(5) . . . yes
C(35) C(34) C(38) C(61) 1(2) . . . yes
C(35) C(34) C(38) C(62) 10(3) . . . yes
C(35) C(34) C(61) C(36) -157(60) . . . yes
C(35) C(34) C(61) C(38) -176(6) . . . yes
C(35) C(36) C(37) C(40) -177(2) . . . yes
C(35) C(36) C(37) C(41) -162(2) . . . yes
C(35) C(36) C(37) C(60) 0(2) . . . yes
C(35) C(36) C(37) C(62) -14(3) . . . yes
C(35) C(36) C(40) C(37) 20(21) . . . yes
C(35) C(36) C(40) C(41) 13(22) . . . yes
C(35) C(36) C(61) C(38) 177(3) . . . yes
C(35) C(61) C(33) C(38) 20(9) . . . yes
C(35) C(61) C(33) C(60) 14(9) . . . yes
C(35) C(61) C(34) C(38) 176(6) . . . yes
C(35) C(61) C(36) C(37) -176(3) . . . yes
C(35) C(61) C(36) C(40) 176(4) . . . yes
C(35) C(61) C(38) C(60) -1(5) . . . yes
C(35) C(61) C(38) C(62) 8(5) . . . yes
C(36) C(35) C(34) C(38) -1(2) . . . yes
C(36) C(35) C(34) C(61) 2(6) . . . yes
C(36) C(35) C(61) C(38) -3(5) . . . yes
C(36) C(37) C(40) C(41) 168(2) . . . yes
C(36) C(37) C(41) C(40) -9(2) . . . yes
C(36) C(37) C(41) C(62) 158(2) . . . yes
C(36) C(37) C(60) C(38) -3(2) . . . yes
C(36) C(37) C(60) C(62) -157(2) . . . yes
C(36) C(37) C(62) C(38) 16(2) . . . yes
C(36) C(37) C(62) C(41) -154(3) . . . yes
C(36) C(37) C(62) C(60) 30(3) . . . yes
C(36) C(40) C(37) C(41) -168(2) . . . yes
C(36) C(40) C(37) C(60) -8(5) . . . yes
C(36) C(40) C(37) C(62) -92(10) . . . yes
C(36) C(40) C(41) C(37) 13(2) . . . yes
C(36) C(40) C(41) C(62) 2(3) . . . yes
C(36) C(61) C(33) C(38) 9(3) . . . yes
C(36) C(61) C(33) C(60) 3(2) . . . yes
C(36) C(61) C(34) C(38) 19(55) . . . yes
C(36) C(61) C(38) C(60) -4(3) . . . yes
C(36) C(61) C(38) C(62) 6(2) . . . yes
C(37) C(36) C(35) C(61) 3(3) . . . yes
C(37) C(36) C(40) C(41) -7(1) . . . yes
C(37) C(36) C(61) C(38) 0(1) . . . yes
C(37) C(40) C(36) C(61) 8(4) . . . yes
C(37) C(40) C(41) C(62) -10(1) . . . yes
C(37) C(41) C(62) C(38) -10(2) . . . yes
C(37) C(41) C(62) C(60) 7(4) . . . yes
C(37) C(60) P(1) C(42) 10(1) . . . yes
C(37) C(60) P(1) C(48) 25(1) . . . yes
C(37) C(60) P(1) C(62) 18(2) . . . yes
C(37) C(60) C(33) C(38) -15(5) . . . yes
C(37) C(60) C(33) C(61) -2(2) . . . yes
C(37) C(60) C(38) C(61) 4(3) . . . yes
C(37) C(60) C(38) C(62) -51(6) . . . yes
C(37) C(60) C(62) C(38) 62(7) . . . yes
C(37) C(60) C(62) C(41) -4(2) . . . yes
C(37) C(62) P(1) C(42) 45(4) . . . yes
C(37) C(62) P(1) C(48) 58(4) . . . yes
C(37) C(62) P(1) C(60) -127(5) . . . yes
C(37) C(62) C(38) C(60) 118(7) . . . yes
C(37) C(62) C(38) C(61) -11(2) . . . yes
C(37) C(62) C(41) C(40) 10(2) . . . yes
C(37) C(62) C(60) C(38) -62(7) . . . yes
C(38) C(33) C(34) C(61) 7(3) . . . yes
C(38) C(33) C(60) C(62) 76(10) . . . yes
C(38) C(34) C(33) C(60) -4(2) . . . yes
C(38) C(34) C(33) C(61) -7(3) . . . yes
C(38) C(34) C(35) C(61) -3(6) . . . yes
C(38) C(60) P(1) C(42) -162(2) . . . yes
C(38) C(60) P(1) C(48) -147(2) . . . yes
C(38) C(60) P(1) C(62) -154(4) . . . yes
C(38) C(60) C(33) C(61) 12(4) . . . yes
C(38) C(60) C(37) C(40) 2(5) . . . yes
C(38) C(60) C(37) C(41) 160(2) . . . yes
C(38) C(60) C(37) C(62) 154(3) . . . yes
C(38) C(60) C(62) C(41) -67(8) . . . yes
C(38) C(61) C(33) C(60) -6(2) . . . yes
C(38) C(61) C(36) C(40) -5(4) . . . yes
C(38) C(62) P(1) C(42) -176(1) . . . yes
C(38) C(62) P(1) C(48) -162(1) . . . yes
C(38) C(62) P(1) C(60) 11(2) . . . yes
C(38) C(62) C(37) C(40) 95(10) . . . yes
C(38) C(62) C(37) C(41) 171(2) . . . yes
C(38) C(62) C(37) C(60) -14(2) . . . yes
C(38) C(62) C(41) C(40) 0(3) . . . yes
C(40) C(36) C(35) C(61) -15(21) . . . yes
C(40) C(36) C(37) C(41) 15(3) . . . yes
C(40) C(36) C(37) C(60) 176(2) . . . yes
C(40) C(36) C(37) C(62) 162(3) . . . yes
C(40) C(37) C(36) C(61) -175(2) . . . yes
C(40) C(37) C(41) C(62) 168(2) . . . yes
C(40) C(37) C(60) C(62) -151(5) . . . yes
C(40) C(37) C(62) C(41) -75(10) . . . yes
C(40) C(37) C(62) C(60) 110(10) . . . yes
C(40) C(41) C(37) C(60) -171(2) . . . yes
C(40) C(41) C(37) C(62) -168(2) . . . yes
C(40) C(41) C(62) C(60) 18(4) . . . yes
C(41) C(37) C(36) C(61) -160(2) . . . yes
C(41) C(37) C(60) C(62) 6(3) . . . yes
C(41) C(37) C(62) C(60) -174(3) . . . yes
C(41) C(40) C(36) C(61) 0(5) . . . yes
C(41) C(40) C(37) C(60) 159(5) . . . yes
C(41) C(40) C(37) C(62) 75(10) . . . yes
C(41) C(62) P(1) C(42) 13(1) . . . yes
C(41) C(62) P(1) C(48) 27(2) . . . yes
C(41) C(62) P(1) C(60) -158(3) . . . yes
C(41) C(62) C(37) C(60) 174(3) . . . yes
C(41) C(62) C(38) C(60) 124(7) . . . yes
C(41) C(62) C(38) C(61) -5(3) . . . yes
C(42) P(1) C(48) C(43) -9(2) . . . yes
C(42) P(1) C(48) C(47) 161(5) . . . yes
C(42) P(1) C(48) C(49) -21(2) . . . yes
C(42) P(1) C(48) C(53) 163(4) . . . yes
C(42) P(1) C(60) C(62) -8(2) . . . yes
C(42) P(1) C(62) C(60) 172(2) . . . yes
C(42) C(43) C(44) C(45) 8(2) . . . yes
C(42) C(43) C(44) C(49) 27(3) . . . yes
C(42) C(43) C(48) C(47) -161(5) . . . yes
C(42) C(43) C(48) C(49) 166(4) . . . yes
C(42) C(43) C(48) C(53) -158(5) . . . yes
C(42) C(43) C(49) C(44) -155(2) . . . yes
C(42) C(43) C(49) C(45) -137(5) . . . yes
C(42) C(43) C(49) C(48) -4(1) . . . yes
C(42) C(47) C(46) C(45) -7(2) . . . yes
C(42) C(47) C(46) C(51) -31(8) . . . yes
C(42) C(47) C(46) C(52) -176(2) . . . yes
C(42) C(47) C(46) C(53) 175(4) . . . yes
C(42) C(47) C(48) C(43) 58(15) . . . yes
C(42) C(47) C(48) C(49) 73(16) . . . yes
C(42) C(47) C(48) C(53) -115(16) . . . yes
C(42) C(47) C(52) C(46) 6(5) . . . yes
C(42) C(47) C(52) C(51) -2(5) . . . yes
C(42) C(47) C(52) C(53) 177(5) . . . yes
C(42) C(47) C(53) C(46) -173(5) . . . yes
C(42) C(47) C(53) C(48) 9(2) . . . yes
C(42) C(47) C(53) C(52) -178(4) . . . yes
C(42) C(48) P(1) C(60) -59(3) . . . yes
C(42) C(48) P(1) C(62) -57(3) . . . yes
C(42) C(48) C(43) C(44) 169(3) . . . yes
C(42) C(48) C(43) C(49) -166(4) . . . yes
C(42) C(48) C(47) C(46) -68(17) . . . yes
C(42) C(48) C(47) C(52) -82(18) . . . yes
C(42) C(48) C(47) C(53) 115(16) . . . yes
C(42) C(48) C(49) C(43) 9(3) . . . yes
C(42) C(48) C(49) C(44) 110(6) . . . yes
C(42) C(48) C(49) C(45) 156(3) . . . yes
C(42) C(48) C(53) C(46) -135(10) . . . yes
C(42) C(48) C(53) C(47) -132(12) . . . yes
C(42) C(48) C(53) C(52) -141(9) . . . yes
C(42) C(49) C(43) C(44) 155(2) . . . yes
C(42) C(49) C(43) C(48) 4(1) . . . yes
C(42) C(49) C(44) C(43) -50(4) . . . yes
C(42) C(49) C(44) C(45) 113(5) . . . yes
C(42) C(49) C(45) C(44) -138(4) . . . yes
C(42) C(49) C(45) C(46) 20(3) . . . yes
C(42) C(49) C(45) C(51) 34(4) . . . yes
C(42) C(49) C(48) C(43) -9(3) . . . yes
C(42) C(49) C(48) C(47) -165(4) . . . yes
C(42) C(49) C(48) C(53) -169(3) . . . yes
C(43) C(42) P(1) C(48) 165(3) . . . yes
C(43) C(42) P(1) C(60) -68(1) . . . yes
C(43) C(42) P(1) C(62) -70(1) . . . yes
C(43) C(42) C(47) C(46) 3(2) . . . yes
C(43) C(42) C(47) C(48) -112(17) . . . yes
C(43) C(42) C(47) C(52) 0(4) . . . yes
C(43) C(42) C(47) C(53) 176(5) . . . yes
C(43) C(42) C(48) C(47) 71(17) . . . yes
C(43) C(42) C(48) C(49) -6(2) . . . yes
C(43) C(42) C(48) C(53) 142(9) . . . yes
C(43) C(42) C(49) C(44) 53(5) . . . yes
C(43) C(42) C(49) C(45) 138(4) . . . yes
C(43) C(42) C(49) C(48) 169(3) . . . yes
C(43) C(44) C(45) C(46) -13(3) . . . yes
C(43) C(44) C(45) C(49) 11(2) . . . yes
C(43) C(44) C(45) C(51) -8(10) . . . yes
C(43) C(44) C(49) C(45) -163(2) . . . yes
C(43) C(44) C(49) C(48) -103(6) . . . yes
C(43) C(48) P(1) C(60) -69(1) . . . yes
C(43) C(48) P(1) C(62) -66(1) . . . yes
C(43) C(48) C(42) C(47) -71(17) . . . yes
C(43) C(48) C(42) C(49) 6(2) . . . yes
C(43) C(48) C(47) C(46) -9(4) . . . yes
C(43) C(48) C(47) C(52) -23(8) . . . yes
C(43) C(48) C(47) C(53) 174(4) . . . yes
C(43) C(48) C(49) C(44) 100(6) . . . yes
C(43) C(48) C(49) C(45) 146(4) . . . yes
C(43) C(48) C(53) C(46) -10(4) . . . yes
C(43) C(48) C(53) C(47) -7(7) . . . yes
C(43) C(48) C(53) C(52) -17(5) . . . yes
C(43) C(49) C(42) C(47) -162(2) . . . yes
C(43) C(49) C(42) C(48) -169(3) . . . yes
C(43) C(49) C(44) C(45) 163(2) . . . yes
C(43) C(49) C(45) C(44) -23(4) . . . yes
C(43) C(49) C(45) C(46) 135(5) . . . yes
C(43) C(49) C(45) C(51) 149(5) . . . yes
C(43) C(49) C(48) C(47) -155(3) . . . yes
C(43) C(49) C(48) C(53) -159(2) . . . yes
C(44) C(43) C(42) C(47) -3(2) . . . yes
C(44) C(43) C(42) C(48) -11(3) . . . yes
C(44) C(43) C(42) C(49) -23(2) . . . yes
C(44) C(43) C(48) C(47) 8(3) . . . yes
C(44) C(43) C(48) C(49) -23(3) . . . yes
C(44) C(43) C(48) C(53) 11(4) . . . yes
C(44) C(43) C(49) C(45) 18(3) . . . yes
C(44) C(43) C(49) C(48) 150(3) . . . yes
C(44) C(45) C(46) C(47) 13(2) . . . yes
C(44) C(45) C(46) C(51) 177(4) . . . yes
C(44) C(45) C(46) C(52) 174(4) . . . yes
C(44) C(45) C(46) C(53) 14(3) . . . yes
C(44) C(45) C(49) C(48) -152(3) . . . yes
C(44) C(45) C(51) C(46) -6(12) . . . yes
C(44) C(45) C(51) C(52) -5(14) . . . yes
C(44) C(49) C(42) C(47) -109(6) . . . yes
C(44) C(49) C(42) C(48) -116(6) . . . yes
C(44) C(49) C(43) C(48) -150(3) . . . yes
C(44) C(49) C(45) C(46) 159(2) . . . yes
C(44) C(49) C(45) C(51) 173(3) . . . yes
C(44) C(49) C(48) C(47) -54(6) . . . yes
C(44) C(49) C(48) C(53) -58(6) . . . yes
C(45) C(44) C(43) C(48) 4(2) . . . yes
C(45) C(44) C(43) C(49) -18(3) . . . yes
C(45) C(44) C(49) C(48) 59(5) . . . yes
C(45) C(46) C(47) C(48) 0(3) . . . yes
C(45) C(46) C(47) C(52) 169(3) . . . yes
C(45) C(46) C(47) C(53) 177(3) . . . yes
C(45) C(46) C(51) C(52) -178(3) . . . yes
C(45) C(46) C(52) C(47) -163(5) . . . yes
C(45) C(46) C(52) C(51) 1(4) . . . yes
C(45) C(46) C(52) C(53) -166(4) . . . yes
C(45) C(46) C(53) C(47) -3(4) . . . yes
C(45) C(46) C(53) C(48) -2(3) . . . yes
C(45) C(46) C(53) C(52) 168(4) . . . yes
C(45) C(49) C(42) C(47) -23(3) . . . yes
C(45) C(49) C(42) C(48) -31(3) . . . yes
C(45) C(49) C(43) C(48) -132(5) . . . yes
C(45) C(49) C(48) C(47) -8(3) . . . yes
C(45) C(49) C(48) C(53) -12(3) . . . yes
C(45) C(51) C(46) C(47) 33(9) . . . yes
C(45) C(51) C(46) C(52) 178(3) . . . yes
C(45) C(51) C(46) C(53) 103(17) . . . yes
C(45) C(51) C(52) C(46) -2(5) . . . yes
C(45) C(51) C(52) C(47) 8(6) . . . yes
C(45) C(51) C(52) C(53) 8(7) . . . yes
C(46) C(45) C(44) C(49) -25(2) . . . yes
C(46) C(45) C(49) C(48) 6(2) . . . yes
C(46) C(45) C(51) C(52) 1(3) . . . yes
C(46) C(47) C(42) C(48) 115(17) . . . yes
C(46) C(47) C(42) C(49) 14(2) . . . yes
C(46) C(47) C(48) C(49) 5(3) . . . yes
C(46) C(47) C(48) C(53) 175(7) . . . yes
C(46) C(47) C(52) C(51) -9(2) . . . yes
C(46) C(47) C(52) C(53) 171(4) . . . yes
C(46) C(47) C(53) C(48) -176(6) . . . yes
C(46) C(47) C(53) C(52) -4(2) . . . yes
C(46) C(51) C(45) C(49) -23(4) . . . yes
C(46) C(51) C(52) C(47) 10(3) . . . yes
C(46) C(51) C(52) C(53) 11(3) . . . yes
C(46) C(52) C(47) C(48) 22(7) . . . yes
C(46) C(52) C(47) C(53) -171(4) . . . yes
C(46) C(52) C(53) C(47) 6(3) . . . yes
C(46) C(52) C(53) C(48) 10(3) . . . yes
C(46) C(53) C(47) C(48) 176(6) . . . yes
C(46) C(53) C(47) C(52) 4(2) . . . yes
C(46) C(53) C(48) C(47) -3(5) . . . yes
C(46) C(53) C(48) C(49) 8(2) . . . yes
C(46) C(53) C(52) C(47) -6(3) . . . yes
C(46) C(53) C(52) C(51) -7(2) . . . yes
C(47) C(42) P(1) C(48) -7(2) . . . yes
C(47) C(42) P(1) C(60) 119(1) . . . yes
C(47) C(42) P(1) C(62) 116(1) . . . yes
C(47) C(42) C(43) C(48) 8(2) . . . yes
C(47) C(42) C(43) C(49) 19(2) . . . yes
C(47) C(42) C(48) C(49) -78(16) . . . yes
C(47) C(42) C(48) C(53) 70(17) . . . yes
C(47) C(42) C(49) C(48) 7(2) . . . yes
C(47) C(46) C(45) C(49) -4(2) . . . yes
C(47) C(46) C(45) C(51) -164(4) . . . yes
C(47) C(46) C(51) C(52) -144(8) . . . yes
C(47) C(46) C(52) C(51) 164(4) . . . yes
C(47) C(46) C(52) C(53) -3(1) . . . yes
C(47) C(46) C(53) C(48) 1(2) . . . yes
C(47) C(46) C(53) C(52) 172(3) . . . yes
C(47) C(48) P(1) C(60) 101(3) . . . yes
C(47) C(48) P(1) C(62) 103(3) . . . yes
C(47) C(48) C(42) C(49) 78(16) . . . yes
C(47) C(48) C(43) C(49) 31(4) . . . yes
C(47) C(48) C(53) C(52) -9(5) . . . yes
C(47) C(52) C(46) C(51) -164(4) . . . yes
C(47) C(52) C(46) C(53) 3(1) . . . yes
C(47) C(52) C(53) C(48) 3(2) . . . yes
C(47) C(53) C(46) C(51) -94(18) . . . yes
C(47) C(53) C(46) C(52) -172(3) . . . yes
C(47) C(53) C(48) C(49) 11(6) . . . yes
C(47) C(53) C(52) C(51) 0(4) . . . yes
C(48) P(1) C(42) C(49) 133(4) . . . yes
C(48) P(1) C(60) C(62) 6(2) . . . yes
C(48) P(1) C(62) C(60) -173(2) . . . yes
C(48) C(42) P(1) C(60) 126(2) . . . yes
C(48) C(42) P(1) C(62) 123(2) . . . yes
C(48) C(42) C(43) C(49) 11(3) . . . yes
C(48) C(42) C(47) C(52) 111(17) . . . yes
C(48) C(42) C(47) C(53) -71(17) . . . yes
C(48) C(43) C(42) C(49) -11(3) . . . yes
C(48) C(43) C(44) C(49) 23(3) . . . yes
C(48) C(47) C(42) C(49) -100(17) . . . yes
C(48) C(47) C(46) C(51) -24(8) . . . yes
C(48) C(47) C(46) C(52) -169(3) . . . yes
C(48) C(47) C(46) C(53) -177(5) . . . yes
C(48) C(47) C(52) C(51) 12(7) . . . yes
C(48) C(47) C(52) C(53) -166(8) . . . yes
C(48) C(47) C(53) C(52) 171(4) . . . yes
C(48) C(49) C(45) C(51) 20(3) . . . yes
C(48) C(53) C(46) C(51) -93(17) . . . yes
C(48) C(53) C(46) C(52) -170(2) . . . yes
C(48) C(53) C(47) C(52) -171(4) . . . yes
C(48) C(53) C(52) C(51) 2(3) . . . yes
C(49) C(42) P(1) C(60) -99(3) . . . yes
C(49) C(42) P(1) C(62) -102(3) . . . yes
C(49) C(42) C(47) C(52) 10(4) . . . yes
C(49) C(42) C(47) C(53) -172(5) . . . yes
C(49) C(42) C(48) C(53) 149(10) . . . yes
C(49) C(43) C(48) C(53) 35(4) . . . yes
C(49) C(44) C(45) C(51) -20(10) . . . yes
C(49) C(45) C(46) C(51) 159(4) . . . yes
C(49) C(45) C(46) C(52) 157(5) . . . yes
C(49) C(45) C(46) C(53) -3(2) . . . yes
C(49) C(45) C(51) C(52) -21(7) . . . yes
C(49) C(48) P(1) C(60) -80(1) . . . yes
C(49) C(48) P(1) C(62) -78(1) . . . yes
C(49) C(48) C(47) C(52) -9(7) . . . yes
C(49) C(48) C(47) C(53) -170(5) . . . yes
C(49) C(48) C(53) C(52) 2(3) . . . yes
C(51) C(45) C(46) C(52) -2(5) . . . yes
C(51) C(45) C(46) C(53) -162(5) . . . yes
C(51) C(46) C(47) C(52) 144(8) . . . yes
C(51) C(46) C(47) C(53) 152(7) . . . yes
C(51) C(46) C(52) C(53) -168(3) . . . yes
C(51) C(46) C(53) C(52) 77(17) . . . yes
C(51) C(52) C(46) C(53) 168(3) . . . yes
C(51) C(52) C(47) C(53) 179(3) . . . yes
C(52) C(46) C(47) C(53) 7(3) . . . yes
C(52) C(47) C(46) C(53) -7(3) . . . yes
C(52) C(47) C(48) C(53) 161(11) . . . yes
C(52) C(51) C(46) C(53) -75(17) . . . yes
C(53) C(48) P(1) C(60) 104(1) . . . yes
C(53) C(48) P(1) C(62) 106(2) . . . yes
C(54) C(55) C(56) C(59) 2(2) . . 4_455 yes
C(56) C(55) C(54) C(57) 4(3) . . 4_455 yes
C(60) C(33) C(34) C(61) 2(2) . . . yes
C(60) C(33) C(38) C(61) 165(5) . . . yes
C(60) C(33) C(38) C(62) -12(2) . . . yes
C(60) C(37) C(36) C(61) 0(1) . . . yes
C(60) C(37) C(41) C(62) -2(1) . . . yes
C(60) C(38) C(33) C(61) -165(5) . . . yes
C(60) C(38) C(34) C(61) -10(6) . . . yes
C(60) C(62) C(38) C(61) -129(7) . . . yes
C(61) C(33) C(38) C(62) -177(5) . . . yes
C(61) C(33) C(60) C(62) 89(9) . . . yes
C(61) C(34) C(38) C(62) 9(3) . . . yes
C(61) C(36) C(37) C(62) -13(2) . . . yes
C(61) C(38) C(60) C(62) 56(7) . . . yes
C(61) C(38) C(60) C(62) 56(7) . . . yes
